data_7220903
loop_
_publ_author_name
'Yoshii, Y.'
'Sakai, K.'
'Hoshino, N.'
'Takeda, T.'
'Noro, S.'
'Nakamura, T.'
'Akutagawa, T.'

_publ_section_title
;
 Crystal-to-crystal structural transformation of hydrogen-bonding
 molecular crystals of (imidazolium)(3-hydroxy-2-quinoxalinecarboxylate)
 through H2O adsorption--desorption
;
_journal_issue 31
_journal_name_full CrystEngComm
_journal_page_first 5962
_journal_paper_doi 10.1039/C4CE02519A
_journal_volume 17
_journal_year 2015
_chemical_formula_moiety 'C12 H12 N4 O4'
_chemical_formula_sum 'C12 H12 N4 O4'
_chemical_formula_weight 276.25
_space_group_crystal_system orthorhombic
_space_group_IT_number 61
_space_group_name_Hall '-P 2ac 2ab'
_space_group_name_H-M_alt 'P b c a'
_symmetry_space_group_name_Hall '-P 2ac 2ab'
_symmetry_space_group_name_H-M 'P b c a'
_atom_sites_solution_hydrogens geom
_atom_sites_solution_primary direct
_atom_sites_solution_secondary difmap
_audit_update_record
;
2014-11-07 deposited with the CCDC.
2015-06-25 downloaded from the CCDC.
;
_cell_angle_alpha 90.0000
_cell_angle_beta 90.0000
_cell_angle_gamma 90.0000
_cell_formula_units_Z 8
_cell_length_a 7.02478(13)
_cell_length_b 16.0194(3)
_cell_length_c 21.5034(4)
_cell_measurement_reflns_used 16038
_cell_measurement_temperature 100
_cell_measurement_theta_max 68.22
_cell_measurement_theta_min 3.44
_cell_volume 2419.84(8)
_computing_cell_refinement 'RAPID AUTO'
_computing_data_collection 'RAPID AUTO (Rigaku, ????)'
_computing_data_reduction 'RAPID AUTO'
_computing_molecular_graphics 'CrystalStructure 4.1'
_computing_publication_material 'CrystalStructure 4.1 (Rigaku, 2014)'
_computing_structure_refinement 'SHELXL97 (Sheldrick, 2008)'
_computing_structure_solution 'Il Milione (Burla, et al., 2007)'
_diffrn_ambient_temperature 100
_diffrn_detector_area_resol_mean 10.000
_diffrn_measured_fraction_theta_full 1.000
_diffrn_measured_fraction_theta_max 1.000
_diffrn_measurement_device_type 'Rigaku R-AXIS RAPID'
_diffrn_measurement_method \w
_diffrn_radiation_type 'Cu K\a'
_diffrn_radiation_wavelength 1.54187
_diffrn_reflns_av_R_equivalents 0.0412
_diffrn_reflns_laue_measured_fraction_full 0.000
_diffrn_reflns_laue_measured_fraction_max 0.000
_diffrn_reflns_limit_h_max 8
_diffrn_reflns_limit_h_min -8
_diffrn_reflns_limit_k_max 19
_diffrn_reflns_limit_k_min -19
_diffrn_reflns_limit_l_max 25
_diffrn_reflns_limit_l_min -25
_diffrn_reflns_number 25159
_diffrn_reflns_point_group_measured_fraction_full 0.000
_diffrn_reflns_point_group_measured_fraction_max 0.000
_diffrn_reflns_theta_full 68.220
_diffrn_reflns_theta_max 68.220
_diffrn_reflns_theta_min 4.112
_diffrn_standards_number 0
_exptl_absorpt_coefficient_mu 0.992
_exptl_absorpt_correction_T_max 0.906
_exptl_absorpt_correction_T_min 0.753
_exptl_absorpt_correction_type multi-scan
_exptl_absorpt_process_details 'ABSCOR (Rigaku, 1995)'
_exptl_crystal_colour orange
_exptl_crystal_density_diffrn 1.516
_exptl_crystal_density_method 'not measured'
_exptl_crystal_description platelet
_exptl_crystal_F_000 1152.00
_exptl_crystal_size_max 0.100
_exptl_crystal_size_mid 0.100
_exptl_crystal_size_min 0.100
_refine_diff_density_max 0.17
_refine_diff_density_min -0.33
_refine_ls_extinction_method none
_refine_ls_goodness_of_fit_ref 0.815
_refine_ls_hydrogen_treatment mixed
_refine_ls_number_parameters 201
_refine_ls_number_reflns 2221
_refine_ls_number_restraints 0
_refine_ls_R_factor_all 0.0457
_refine_ls_R_factor_gt 0.0422
_refine_ls_shift/su_max 0.001
_refine_ls_structure_factor_coef Fsqd
_refine_ls_weighting_details 'w = 1/[\s^2^(Fo^2^)+(0.0849P)^2^+3.0547P] where P=(Fo^2^+2Fc^2^)/3'
_refine_ls_weighting_scheme calc
_refine_ls_wR_factor_gt 0.1138
_refine_ls_wR_factor_ref 0.1168
_reflns_number_gt 1996
_reflns_number_total 2221
_reflns_threshold_expression F^2^>2.0\s(F^2^)
_cod_data_source_file c4ce02519a2.cif
_cod_data_source_block P61_orange_lowT
_cod_depositor_comments 'Adding full bibliography for 7220902--7220903.cif.'
_cod_original_cell_volume 2419.85(8)
_cod_database_code 7220903

loop_
_symmetry_equiv_pos_site_id
_space_group_symop_operation_xyz
1 +X,+Y,+Z
2 1/2-X,1/2+Y,+Z
3 +X,1/2-Y,1/2+Z
4 1/2-X,-Y,1/2+Z
5 -X,-Y,-Z
6 1/2+X,1/2-Y,-Z
7 -X,1/2+Y,1/2-Z
8 1/2+X,+Y,1/2-Z

loop_
_atom_site_label
_atom_site_type_symbol
_atom_site_fract_x
_atom_site_fract_y
_atom_site_fract_z
_atom_site_U_iso_or_equiv
_atom_site_adp_type
_atom_site_occupancy
_atom_site_site_symmetry_multiplicity
_atom_site_calc_flag
_atom_site_refinement_flags
O1 O 0.2388(2) 0.14877(8) 0.32351(5) 0.0270(3) Uani 1 8 d .
O2 O 0.42409(18) 0.24467(8) 0.36868(5) 0.0242(3) Uani 1 8 d .
O3 O 0.10360(19) 0.28221(7) 0.46399(6) 0.0244(3) Uani 1 8 d .
O4 O 0.2489(2) 0.27816(9) 0.70840(6) 0.0301(3) Uani 1 8 d .
N1 N 0.1053(2) 0.17536(9) 0.53307(6) 0.0176(3) Uani 1 8 d .
N2 N 0.28156(19) 0.07509(8) 0.44514(6) 0.0162(3) Uani 1 8 d .
N3 N 0.5634(2) 0.02614(9) 0.65355(7) 0.0195(3) Uani 1 8 d .
N4 N 0.4376(2) 0.13434(10) 0.69665(7) 0.0228(3) Uani 1 8 d .
C1 C 0.3061(2) 0.18568(10) 0.36938(8) 0.0181(4) Uani 1 8 d .
C2 C 0.2465(2) 0.15300(10) 0.43320(7) 0.0168(4) Uani 1 8 d .
C3 C 0.1487(2) 0.20997(10) 0.47713(7) 0.0181(4) Uani 1 8 d .
C4 C 0.1420(2) 0.09299(10) 0.54762(7) 0.0166(3) Uani 1 8 d .
C5 C 0.0874(2) 0.05931(11) 0.60506(8) 0.0186(4) Uani 1 8 d .
C6 C 0.1211(3) -0.02410(11) 0.61712(8) 0.0200(4) Uani 1 8 d .
C7 C 0.2121(2) -0.07460(10) 0.57302(8) 0.0194(4) Uani 1 8 d .
C8 C 0.2670(2) -0.04150(10) 0.51664(8) 0.0181(4) Uani 1 8 d .
C9 C 0.2317(2) 0.04276(10) 0.50293(8) 0.0168(4) Uani 1 8 d .
C10 C 0.4873(3) -0.00009(12) 0.70922(8) 0.0233(4) Uani 1 8 d .
C11 C 0.4087(3) 0.06798(12) 0.73598(8) 0.0245(4) Uani 1 8 d .
C12 C 0.5298(3) 0.10741(11) 0.64693(8) 0.0201(4) Uani 1 8 d .
H1 H 0.042(3) 0.2069(14) 0.5621(10) 0.031(6) Uiso 1 8 d .
H2 H 0.137(4) 0.2724(17) 0.6908(14) 0.054(8) Uiso 1 8 d .
H3 H 0.241(4) 0.3020(16) 0.7456(15) 0.051(7) Uiso 1 8 d .
H4 H 0.617(3) -0.0069(14) 0.6244(11) 0.030(6) Uiso 1 8 d .
H5 H 0.02779 0.09352 0.63543 0.0224 Uiso 1 8 calc R
H6 H 0.08218 -0.04743 0.65569 0.0240 Uiso 1 8 calc R
H7 H 0.23606 -0.13172 0.58198 0.0233 Uiso 1 8 calc R
H8 H 0.32896 -0.0759 0.48689 0.0217 Uiso 1 8 calc R
H9 H 0.391(4) 0.1865(17) 0.7005(12) 0.042(7) Uiso 1 8 d .
H10 H 0.48964 -0.05517 0.72558 0.0279 Uiso 1 8 calc R
H11 H 0.34499 0.06965 0.77493 0.0294 Uiso 1 8 calc R
H12 H 0.56609 0.14055 0.61227 0.0241 Uiso 1 8 calc R

loop_
_atom_site_aniso_label
_atom_site_aniso_U_11
_atom_site_aniso_U_22
_atom_site_aniso_U_33
_atom_site_aniso_U_12
_atom_site_aniso_U_13
_atom_site_aniso_U_23
O1 0.0374(8) 0.0282(7) 0.0153(6) -0.0117(6) -0.0040(5) 0.0020(5)
O2 0.0291(7) 0.0267(7) 0.0167(6) -0.0104(5) 0.0017(5) -0.0001(5)
O3 0.0353(7) 0.0168(6) 0.0210(6) 0.0017(5) 0.0007(5) 0.0011(5)
O4 0.0308(8) 0.0379(8) 0.0217(7) 0.0086(6) -0.0036(6) -0.0096(6)
N1 0.0202(7) 0.0177(7) 0.0148(7) 0.0009(6) 0.0011(6) -0.0019(5)
N2 0.0146(7) 0.0194(7) 0.0146(7) -0.0022(5) -0.0016(5) -0.0001(5)
N3 0.0200(7) 0.0216(8) 0.0169(7) -0.0005(6) 0.0001(6) -0.0022(6)
N4 0.0210(8) 0.0277(8) 0.0197(8) 0.0025(6) -0.0021(6) -0.0059(6)
C1 0.0201(8) 0.0184(8) 0.0159(8) 0.0007(7) -0.0004(7) 0.0002(6)
C2 0.0155(8) 0.0190(8) 0.0159(8) -0.0033(6) -0.0023(6) -0.0009(6)
C3 0.0201(8) 0.0185(8) 0.0157(8) -0.0017(7) -0.0020(7) -0.0008(6)
C4 0.0148(8) 0.0188(8) 0.0162(8) -0.0011(6) -0.0030(6) -0.0001(6)
C5 0.0169(8) 0.0237(9) 0.0153(8) -0.0012(7) -0.0002(6) -0.0018(6)
C6 0.0190(8) 0.0260(9) 0.0150(8) -0.0047(7) -0.0025(6) 0.0041(7)
C7 0.0191(8) 0.0181(8) 0.0210(9) -0.0015(7) -0.0053(7) 0.0024(6)
C8 0.0157(8) 0.0203(8) 0.0182(8) 0.0005(6) -0.0026(6) -0.0023(6)
C9 0.0148(8) 0.0208(9) 0.0150(8) -0.0021(6) -0.0023(6) 0.0004(6)
C10 0.0223(9) 0.0301(9) 0.0173(8) -0.0067(7) -0.0029(7) 0.0042(7)
C11 0.0186(9) 0.0404(11) 0.0147(8) -0.0048(8) -0.0008(7) -0.0019(7)
C12 0.0200(8) 0.0239(9) 0.0164(8) -0.0009(7) -0.0013(7) -0.0004(6)

loop_
_atom_type_symbol
_atom_type_description
_atom_type_scat_dispersion_real
_atom_type_scat_dispersion_imag
_atom_type_scat_source
C C 0.0181 0.0091
;
International Tables for Crystallography
(Vol. C, Tables 4.2.6.8 and 6.1.1.4)
;
H H 0.0000 0.0000
;
International Tables for Crystallography
(Vol. C, Table 6.1.1.4)
;
O O 0.0492 0.0322
;
International Tables for Crystallography
(Vol. C, Tables 4.2.6.8 and 6.1.1.4)
;
N N 0.0311 0.0180
;
International Tables for Crystallography
(Vol. C, Tables 4.2.6.8 and 6.1.1.4)
;

loop_
_geom_angle_atom_site_label_1
_geom_angle_atom_site_label_2
_geom_angle_atom_site_label_3
_geom_angle
_geom_angle_publ_flag
C3 N1 C4 123.27(14) yes
C2 N2 C9 119.14(13) yes
C10 N3 C12 108.84(15) yes
C11 N4 C12 108.53(15) yes
O1 C1 O2 126.78(16) yes
O1 C1 C2 116.44(14) yes
O2 C1 C2 116.71(14) yes
N2 C2 C1 117.08(14) yes
N2 C2 C3 123.65(14) yes
C1 C2 C3 119.26(14) yes
O3 C3 N1 121.90(15) yes
O3 C3 C2 123.43(14) yes
N1 C3 C2 114.63(14) yes
N1 C4 C5 121.10(14) yes
N1 C4 C9 118.49(14) yes
C5 C4 C9 120.39(15) yes
C4 C5 C6 119.40(16) yes
C5 C6 C7 120.64(16) yes
C6 C7 C8 120.06(15) yes
C7 C8 C9 120.36(15) yes
N2 C9 C4 120.76(14) yes
N2 C9 C8 120.08(15) yes
C4 C9 C8 119.14(15) yes
N3 C10 C11 106.42(16) yes
N4 C11 C10 107.58(15) yes
N3 C12 N4 108.63(15) yes
H2 O4 H3 112(3) no
C3 N1 H1 119.1(14) no
C4 N1 H1 117.5(14) no
C10 N3 H4 125.9(15) no
C12 N3 H4 125.0(15) no
C11 N4 H9 127.4(16) no
C12 N4 H9 123.7(16) no
C4 C5 H5 120.302 no
C6 C5 H5 120.296 no
C5 C6 H6 119.677 no
C7 C6 H6 119.685 no
C6 C7 H7 119.976 no
C8 C7 H7 119.967 no
C7 C8 H8 119.822 no
C9 C8 H8 119.818 no
N3 C10 H10 126.784 no
C11 C10 H10 126.795 no
N4 C11 H11 126.208 no
C10 C11 H11 126.215 no
N3 C12 H12 125.682 no
N4 C12 H12 125.691 no

loop_
_geom_bond_atom_site_label_1
_geom_bond_atom_site_label_2
_geom_bond_distance
_geom_bond_publ_flag
O1 C1 1.244(2) yes
O2 C1 1.257(2) yes
O3 C3 1.233(2) yes
N1 C3 1.359(2) yes
N1 C4 1.380(2) yes
N2 C2 1.298(2) yes
N2 C9 1.391(2) yes
N3 C10 1.377(2) yes
N3 C12 1.331(2) yes
N4 C11 1.374(2) yes
N4 C12 1.322(2) yes
C1 C2 1.527(2) yes
C2 C3 1.482(2) yes
C4 C5 1.401(2) yes
C4 C9 1.403(2) yes
C5 C6 1.382(2) yes
C6 C7 1.401(2) yes
C7 C8 1.378(2) yes
C8 C9 1.404(2) yes
C10 C11 1.351(3) yes
O4 H2 0.88(3) no
O4 H3 0.89(3) no
N1 H1 0.92(2) no
N3 H4 0.90(2) no
N4 H9 0.90(3) no
C5 H5 0.950 no
C6 H6 0.950 no
C7 H7 0.950 no
C8 H8 0.950 no
C10 H10 0.950 no
C11 H11 0.950 no
C12 H12 0.950 no

loop_
_geom_contact_atom_site_label_1
_geom_contact_atom_site_label_2
_geom_contact_distance
_geom_contact_publ_flag
_geom_contact_site_symmetry_2
O1 N2 2.8851(17) no .
O1 C3 3.5035(19) no .
O2 O3 3.1033(18) no .
O2 N2 3.3295(18) no .
O2 C3 3.081(2) no .
O3 N2 3.5687(17) no .
O3 C1 2.925(2) no .
O3 C4 3.535(2) no .
N1 N2 2.7728(19) no .
C2 C4 2.742(2) no .
C2 C8 3.598(2) no .
C3 C9 2.797(2) no .
C4 C7 2.784(2) no .
C5 C8 2.795(2) no .
C6 C9 2.789(2) no .
O1 O4 2.7390(17) no 3_554
O1 N3 3.1663(19) no 5_656
O1 C6 3.466(2) no 5_556
O1 C10 3.142(2) no 5_656
O2 O4 2.8438(19) no 6_556
O2 N1 2.7794(18) no 6_556
O2 C4 3.514(2) no 6_556
O2 C5 3.391(2) no 6_556
O3 N1 3.5665(19) no 6_456
O3 N1 3.5898(19) no 6_556
O3 C2 3.501(2) no 6_456
O3 C3 3.440(2) no 6_456
O3 C7 3.526(2) no 2_555
O3 C8 3.176(2) no 2_555
O3 C12 3.014(2) no 6_456
O4 O1 2.7390(17) no 3_555
O4 O2 2.8438(19) no 6_456
O4 N4 2.670(2) no .
O4 C1 3.533(2) no 3_555
O4 C1 3.579(2) no 6_456
O4 C11 3.598(2) no .
N1 O2 2.7794(18) no 6_456
N1 O3 3.5898(19) no 6_456
N1 O3 3.5665(19) no 6_556
N1 C7 3.575(2) no 5_556
N1 C8 3.547(2) no 5_556
N2 N3 2.884(2) no 5_656
N2 C5 3.538(2) no 5_556
N2 C6 3.234(2) no 5_556
N2 C7 3.490(2) no 5_556
N2 C7 3.578(2) no 5_656
N2 C8 3.320(2) no 5_656
N3 O1 3.1663(19) no 5_656
N3 N2 2.884(2) no 5_656
N3 C1 3.549(2) no 5_656
N3 C5 3.542(2) no .
N3 C6 3.304(2) no .
N3 C7 3.419(2) no .
N3 C11 3.461(2) no 8_556
N4 O4 2.670(2) no .
N4 C5 3.373(2) no .
C1 O4 3.533(2) no 3_554
C1 O4 3.579(2) no 6_556
C1 N3 3.549(2) no 5_656
C2 O3 3.501(2) no 6_556
C2 C6 3.479(2) no 5_556
C2 C7 3.460(2) no 5_556
C3 O3 3.440(2) no 6_556
C3 C7 3.506(2) no 5_556
C4 O2 3.514(2) no 6_456
C4 C8 3.293(2) no 5_556
C4 C9 3.578(2) no 5_556
C4 C12 3.469(2) no .
C5 O2 3.391(2) no 6_456
C5 N2 3.538(2) no 5_556
C5 N3 3.542(2) no .
C5 N4 3.373(2) no .
C5 C12 3.326(2) no .
C6 O1 3.466(2) no 5_556
C6 N2 3.234(2) no 5_556
C6 N3 3.304(2) no .
C6 C2 3.479(2) no 5_556
C6 C9 3.591(2) no 5_556
C6 C10 3.269(2) no .
C6 C11 3.576(2) no .
C7 O3 3.526(2) no 2_545
C7 N1 3.575(2) no 5_556
C7 N2 3.490(2) no 5_556
C7 N2 3.578(2) no 5_656
C7 N3 3.419(2) no .
C7 C2 3.460(2) no 5_556
C7 C3 3.506(2) no 5_556
C7 C9 3.556(2) no 5_556
C8 O3 3.176(2) no 2_545
C8 N1 3.547(2) no 5_556
C8 N2 3.320(2) no 5_656
C8 C4 3.293(2) no 5_556
C8 C9 3.528(2) no 5_556
C8 C9 3.547(2) no 5_656
C9 C4 3.578(2) no 5_556
C9 C6 3.591(2) no 5_556
C9 C7 3.556(2) no 5_556
C9 C8 3.528(2) no 5_556
C9 C8 3.547(2) no 5_656
C9 C9 3.534(2) no 5_556
C10 O1 3.142(2) no 5_656
C10 C6 3.269(2) no .
C10 C11 3.367(3) no 8_556
C11 O4 3.598(2) no .
C11 N3 3.461(2) no 8_456
C11 C6 3.576(2) no .
C11 C10 3.367(3) no 8_456
C11 C11 3.564(2) no 8_456
C11 C11 3.564(2) no 8_556
C12 O3 3.014(2) no 6_556
C12 C4 3.469(2) no .
C12 C5 3.326(2) no .
O3 H1 2.47(2) no .
N1 H5 2.6192 no .
N2 H8 2.6014 no .
N3 H9 3.01(3) no .
N3 H11 3.1067 no .
N4 H4 3.02(2) no .
N4 H10 3.1204 no .
C2 H1 3.24(2) no .
C4 H6 3.2615 no .
C4 H8 3.2786 no .
C5 H1 2.56(2) no .
C5 H7 3.2713 no .
C6 H8 3.2654 no .
C7 H5 3.2758 no .
C8 H6 3.2610 no .
C9 H1 3.21(2) no .
C9 H5 3.2911 no .
C9 H7 3.2715 no .
C10 H9 3.07(3) no .
C10 H12 3.1190 no .
C11 H4 3.06(2) no .
C11 H12 3.1066 no .
C12 H10 3.1182 no .
C12 H11 3.1029 no .
H1 H5 2.4069 no .
H4 H10 2.4755 no .
H4 H12 2.4038 no .
H5 H6 2.3311 no .
H6 H7 2.3461 no .
H7 H8 2.3252 no .
H9 H11 2.4840 no .
H9 H12 2.3785 no .
H10 H11 2.4813 no .
O1 H2 3.20(3) no 3_554
O1 H2 3.08(3) no 6_556
O1 H3 1.85(3) no 3_554
O1 H4 2.73(2) no 5_656
O1 H6 2.8143 no 5_556
O1 H10 3.0427 no 4_554
O1 H10 2.6460 no 5_656
O2 H1 1.87(2) no 6_556
O2 H2 1.99(3) no 6_556
O2 H3 3.04(3) no 3_554
O2 H3 3.40(3) no 6_556
O2 H5 2.6940 no 6_556
O2 H7 3.1779 no 5_656
O2 H12 3.1422 no 6_456
O3 H1 3.14(2) no 6_556
O3 H7 3.0995 no 2_555
O3 H7 3.5330 no 5_556
O3 H8 2.3735 no 2_555
O3 H12 2.0711 no 6_456
O4 H2 3.48(3) no 8_556
O4 H6 3.2402 no 2_555
O4 H7 3.0798 no 2_555
O4 H9 1.78(3) no .
O4 H9 3.51(3) no 8_456
O4 H10 3.1738 no 2_555
O4 H10 3.5381 no 7_656
N1 H7 3.4495 no 2_555
N1 H7 3.5156 no 5_556
N1 H8 3.4682 no 5_556
N2 H4 1.98(2) no 5_656
N2 H6 3.3803 no 5_556
N2 H7 3.5561 no 5_656
N2 H8 3.1020 no 5_656
N3 H5 3.4584 no 1_655
N3 H6 3.5801 no .
N3 H8 3.2136 no 5_656
N3 H11 2.6009 no 8_556
N4 H2 3.06(3) no .
N4 H2 3.56(3) no 8_556
N4 H3 3.20(3) no .
N4 H5 3.2324 no .
N4 H11 3.1044 no 8_556
C1 H1 2.81(2) no 6_556
C1 H2 2.74(3) no 6_556
C1 H3 2.71(3) no 3_554
C1 H4 2.92(2) no 5_656
C1 H6 3.5549 no 5_556
C1 H7 3.4904 no 5_656
C1 H10 3.2555 no 5_656
C1 H12 3.2785 no 6_456
C2 H1 3.06(2) no 6_556
C2 H4 2.82(2) no 5_656
C2 H6 3.4414 no 5_556
C2 H7 3.4223 no 5_556
C3 H1 3.18(2) no 6_556
C3 H7 3.4887 no 2_555
C3 H7 3.2389 no 5_556
C3 H8 3.4403 no 2_555
C3 H12 3.1251 no 6_456
C4 H8 3.4019 no 5_556
C4 H12 3.3744 no .
C5 H4 3.50(2) no 1_455
C5 H8 3.5406 no 5_556
C5 H9 3.59(3) no .
C5 H11 3.0964 no 8_456
C6 H4 3.56(2) no 1_455
C6 H4 3.50(2) no .
C6 H10 3.5198 no .
C6 H10 3.5415 no 8_456
C6 H11 3.3773 no 8_456
C7 H4 3.24(2) no .
C8 H4 3.42(2) no .
C8 H4 3.24(2) no 5_656
C8 H8 3.4059 no 5_656
C8 H12 3.4025 no 5_656
C9 H4 2.99(2) no 5_656
C9 H8 3.1392 no 5_656
C10 H6 3.1622 no .
C10 H6 3.0753 no 8_556
C10 H11 2.7708 no 8_556
C11 H5 3.4644 no .
C11 H5 2.9178 no 8_556
C11 H6 3.4146 no .
C11 H6 3.2140 no 8_556
C11 H11 3.0740 no 8_556
C12 H5 3.5424 no .
C12 H5 3.5138 no 1_655
C12 H8 3.0853 no 5_656
C12 H11 2.8444 no 8_556
H1 O2 1.87(2) no 6_456
H1 O3 3.14(2) no 6_456
H1 C1 2.81(2) no 6_456
H1 C2 3.06(2) no 6_456
H1 C3 3.18(2) no 6_456
H1 H2 3.03(4) no .
H1 H7 3.0479 no 2_555
H1 H8 3.5096 no 5_556
H2 O1 3.20(3) no 3_555
H2 O1 3.08(3) no 6_456
H2 O2 1.99(3) no 6_456
H2 O4 3.48(3) no 8_456
H2 N4 3.06(3) no .
H2 N4 3.56(3) no 8_456
H2 C1 2.74(3) no 6_456
H2 H1 3.03(4) no .
H2 H3 3.13(4) no 8_456
H2 H5 3.1961 no .
H2 H6 3.5776 no 2_555
H2 H7 2.9381 no 2_555
H2 H9 2.26(4) no .
H2 H9 3.21(4) no 8_456
H2 H10 2.9961 no 2_555
H3 O1 1.85(3) no 3_555
H3 O2 3.04(3) no 3_555
H3 O2 3.40(3) no 6_456
H3 N4 3.20(3) no .
H3 C1 2.71(3) no 3_555
H3 H2 3.13(4) no 8_556
H3 H3 3.52(4) no 8_456
H3 H3 3.52(4) no 8_556
H3 H6 3.3319 no 2_555
H3 H9 2.34(4) no .
H3 H9 3.29(4) no 8_456
H3 H10 2.8363 no 2_555
H3 H10 3.0335 no 7_656
H4 O1 2.73(2) no 5_656
H4 N2 1.98(2) no 5_656
H4 C1 2.92(2) no 5_656
H4 C2 2.82(2) no 5_656
H4 C5 3.50(2) no 1_655
H4 C6 3.50(2) no .
H4 C6 3.56(2) no 1_655
H4 C7 3.24(2) no .
H4 C8 3.42(2) no .
H4 C8 3.24(2) no 5_656
H4 C9 2.99(2) no 5_656
H4 H5 3.3124 no 1_655
H4 H6 3.3985 no 1_655
H4 H7 3.4629 no .
H4 H8 2.7633 no 5_656
H4 H11 2.9584 no 8_556
H5 O2 2.6940 no 6_456
H5 N3 3.4584 no 1_455
H5 N4 3.2324 no .
H5 C11 3.4644 no .
H5 C11 2.9178 no 8_456
H5 C12 3.5138 no 1_455
H5 C12 3.5424 no .
H5 H2 3.1961 no .
H5 H4 3.3124 no 1_455
H5 H9 3.2697 no .
H5 H11 2.3475 no 8_456
H5 H12 3.3667 no 1_455
H6 O1 2.8143 no 5_556
H6 O4 3.2402 no 2_545
H6 N2 3.3803 no 5_556
H6 N3 3.5801 no .
H6 C1 3.5549 no 5_556
H6 C2 3.4414 no 5_556
H6 C10 3.1622 no .
H6 C10 3.0753 no 8_456
H6 C11 3.4146 no .
H6 C11 3.2140 no 8_456
H6 H2 3.5776 no 2_545
H6 H3 3.3319 no 2_545
H6 H4 3.3985 no 1_455
H6 H10 3.2353 no .
H6 H10 2.6375 no 8_456
H6 H11 2.9189 no 8_456
H7 O2 3.1779 no 5_656
H7 O3 3.0995 no 2_545
H7 O3 3.5330 no 5_556
H7 O4 3.0798 no 2_545
H7 N1 3.4495 no 2_545
H7 N1 3.5156 no 5_556
H7 N2 3.5561 no 5_656
H7 C1 3.4904 no 5_656
H7 C2 3.4223 no 5_556
H7 C3 3.4887 no 2_545
H7 C3 3.2389 no 5_556
H7 H1 3.0479 no 2_545
H7 H2 2.9381 no 2_545
H7 H4 3.4629 no .
H8 O3 2.3735 no 2_545
H8 N1 3.4682 no 5_556
H8 N2 3.1020 no 5_656
H8 N3 3.2136 no 5_656
H8 C3 3.4403 no 2_545
H8 C4 3.4019 no 5_556
H8 C5 3.5406 no 5_556
H8 C8 3.4059 no 5_656
H8 C9 3.1392 no 5_656
H8 C12 3.0853 no 5_656
H8 H1 3.5096 no 5_556
H8 H4 2.7633 no 5_656
H8 H8 3.4650 no 5_656
H8 H12 2.4825 no 5_656
H9 O4 1.78(3) no .
H9 O4 3.51(3) no 8_556
H9 C5 3.59(3) no .
H9 H2 2.26(4) no .
H9 H2 3.21(4) no 8_556
H9 H3 2.34(4) no .
H9 H3 3.29(4) no 8_556
H9 H5 3.2697 no .
H10 O1 3.0427 no 4_555
H10 O1 2.6460 no 5_656
H10 O4 3.1738 no 2_545
H10 O4 3.5381 no 7_646
H10 C1 3.2555 no 5_656
H10 C6 3.5198 no .
H10 C6 3.5415 no 8_556
H10 H2 2.9961 no 2_545
H10 H3 2.8363 no 2_545
H10 H3 3.0335 no 7_646
H10 H6 3.2353 no .
H10 H6 2.6375 no 8_556
H10 H11 3.1984 no 8_556
H11 N3 2.6009 no 8_456
H11 N4 3.1044 no 8_456
H11 C5 3.0964 no 8_556
H11 C6 3.3773 no 8_556
H11 C10 2.7708 no 8_456
H11 C11 3.0740 no 8_456
H11 C12 2.8444 no 8_456
H11 H4 2.9584 no 8_456
H11 H5 2.3475 no 8_556
H11 H6 2.9189 no 8_556
H11 H10 3.1984 no 8_456
H11 H12 3.3184 no 8_456
H12 O2 3.1422 no 6_556
H12 O3 2.0711 no 6_556
H12 C1 3.2785 no 6_556
H12 C3 3.1251 no 6_556
H12 C4 3.3744 no .
H12 C8 3.4025 no 5_656
H12 H5 3.3667 no 1_655
H12 H8 2.4825 no 5_656
H12 H11 3.3184 no 8_556

loop_
_geom_hbond_atom_site_label_D
_geom_hbond_atom_site_label_H
_geom_hbond_atom_site_label_A
_geom_hbond_site_symmetry_A
_geom_hbond_distance_DA
_geom_hbond_distance_DH
_geom_hbond_distance_HA
_geom_hbond_angle_DHA
_geom_hbond_publ_flag
O4 H2 O2 6_456 2.8438(19) 0.88(3) 1.99(3) 165(3) no
O4 H3 O1 3_555 2.7390(17) 0.89(3) 1.85(3) 177(3) no
N1 H1 O2 6_456 2.7794(18) 0.92(2) 1.87(2) 170(2) no
N3 H4 N2 5_656 2.884(2) 0.90(2) 1.98(2) 175(2) no
N4 H9 O4 . 2.670(2) 0.90(3) 1.78(3) 167(2) no

loop_
_geom_torsion_atom_site_label_1
_geom_torsion_atom_site_label_2
_geom_torsion_atom_site_label_3
_geom_torsion_atom_site_label_4
_geom_torsion
_geom_torsion_publ_flag
C3 N1 C4 C5 -177.32(13) no
C3 N1 C4 C9 1.2(2) no
C4 N1 C3 O3 175.40(14) no
C4 N1 C3 C2 -2.3(2) no
C2 N2 C9 C4 0.9(2) no
C2 N2 C9 C8 179.48(13) no
C9 N2 C2 C1 179.28(12) no
C9 N2 C2 C3 -2.3(2) no
C10 N3 C12 N4 0.87(19) no
C12 N3 C10 C11 -0.51(18) no
C11 N4 C12 N3 -0.89(19) no
C12 N4 C11 C10 0.56(19) no
O1 C1 C2 N2 57.3(2) no
O1 C1 C2 C3 -121.17(15) no
O2 C1 C2 N2 -119.83(16) no
O2 C1 C2 C3 61.71(19) no
N2 C2 C3 O3 -174.70(14) no
N2 C2 C3 N1 3.0(2) no
C1 C2 C3 O3 3.7(2) no
C1 C2 C3 N1 -178.65(13) no
N1 C4 C5 C6 177.89(13) no
N1 C4 C9 N2 -0.3(2) no
N1 C4 C9 C8 -178.88(13) no
C5 C4 C9 N2 178.19(14) no
C5 C4 C9 C8 -0.4(2) no
C9 C4 C5 C6 -0.6(2) no
C4 C5 C6 C7 1.2(2) no
C5 C6 C7 C8 -0.8(2) no
C6 C7 C8 C9 -0.2(2) no
C7 C8 C9 N2 -177.82(14) no
C7 C8 C9 C4 0.7(2) no
N3 C10 C11 N4 -0.03(19) no
